data_7221224
loop_
_publ_author_name
'Loesch, R.'
'Hebecker, C.'

_publ_section_title
;
 Darstellung und Kristallstruktur von Cs Al F4
;
_journal_name_full
;
Zeitschrift fuer Naturforschung, Teil B. Anorganische Chemie, Organische 
Chemie (33,1978-41,1986)
;
_journal_page_first 131
_journal_page_last 134
_journal_volume 34
_journal_year 1979
_chemical_formula_sum 'Al Cs F4'
_chemical_name_systematic 'Cs Al F4'
_space_group_IT_number 189
_symmetry_space_group_name_Hall 'P -6 -2'
_symmetry_space_group_name_H-M 'P -6 2 m'
_cell_angle_alpha 90
_cell_angle_beta 90
_cell_angle_gamma 120
_cell_formula_units_Z 3
_cell_length_a 9.5
_cell_length_b 9.5
_cell_length_c 3.713
_cell_volume 290.204
_citation_journal_id_ASTM ZNBAD2
_cod_data_source_file Loesch_ZNBAD2_1979_182.cif
_cod_data_source_block Al1Cs1F4
_cod_original_cell_volume 290.2036
_cod_original_formula_sum 'Al1 Cs1 F4'
_cod_database_code 7221224

loop_
_symmetry_equiv_pos_as_xyz
x,y,z
-x+y,-x,-z
-y,x-y,z
x,y,-z
-x+y,-x,z
-y,x-y,-z
y,x,z
x-y,-y,-z
-x,-x+y,z
y,x,-z
x-y,-y,z
-x,-x+y,-z

loop_
_atom_site_label
_atom_site_type_symbol
_atom_site_fract_x
_atom_site_fract_y
_atom_site_fract_z
_atom_site_occupancy
_atom_site_U_iso_or_equiv
F3 F-1 0.4191 0.1565 0 1 0.0
F2 F-1 0.2068 0 0.5 1 0.0
F1 F-1 0.8458 0 0 1 0.0
Al1 Al+3 0.215 0 0 1 0.0
Cs1 Cs+1 0.5694 0 0.5 1 0.0
